data_7706089
loop_
_publ_author_name
'Nandeshwar, Muneshwar'
'Adinarayana, Mannem'
'Srinivas, Katam'
'Velappan, Kavitha'
'Prabusankar, Ganesan'

_publ_section_title
;
 Rare antimony(III) imidazole selone complexes: steric controlled
 structural and bonding aspects.
;
_journal_issue 47
_journal_name_full 'Dalton transactions (Cambridge, England : 2003)'
_journal_page_first 17331
_journal_page_last 17340
_journal_paper_doi 10.1039/d0dt02999h
_journal_volume 49
_journal_year 2020
_chemical_absolute_configuration unk
_chemical_formula_moiety '2(Br3 Sb), C69 H57 N2 Se, 1[C7H8], 0.334[CH2Cl2]'
_chemical_formula_sum 'C76.33 H65.67 Br6 Cl0.67 N2 Sb2 Se'
_chemical_formula_weight 1836.669
_space_group_crystal_system monoclinic
_space_group_IT_number 9
_space_group_name_Hall 'C -2yc'
_space_group_name_H-M_alt 'C 1 c 1'
_symmetry_Int_Tables_number 9
_audit_creation_date 2020-09-28
_audit_creation_method
;
Olex2 1.3-dev
(compiled 2020.09.11 svn.rc89507dd for OlexSys, GUI svn.r5830)
;
_audit_update_record
;
2020-10-16 deposited with the CCDC.	2020-10-28 downloaded from the CCDC.
;
_cell_angle_alpha 90
_cell_angle_beta 91.6768(15)
_cell_angle_gamma 90
_cell_formula_units_Z 4
_cell_length_a 13.78581(17)
_cell_length_b 23.6833(5)
_cell_length_c 22.4844(4)
_cell_measurement_reflns_used 6232
_cell_measurement_temperature 298
_cell_measurement_theta_max 71.4533
_cell_measurement_theta_min 3.7080
_cell_volume 7337.9(2)
_computing_cell_refinement
;
CrysAlisPro, Agilent Technologies,
Version 1.171.35.19 (release 27-10-2011 CrysAlis171 .NET)
(compiled Oct 27 2011,15:02:11)
;
_computing_data_collection
;
CrysAlisPro, Agilent Technologies,
Version 1.171.35.19 (release 27-10-2011 CrysAlis171 .NET)
(compiled Oct 27 2011,15:02:11)
;
_computing_data_reduction
;
CrysAlisPro, Agilent Technologies,
Version 1.171.35.19 (release 27-10-2011 CrysAlis171 .NET)
(compiled Oct 27 2011,15:02:11)
;
_computing_molecular_graphics 'Olex2 1.3-dev (Dolomanov et al., 2009)'
_computing_publication_material 'Olex2 1.3-dev (Dolomanov et al., 2009)'
_computing_structure_refinement 'olex2.refine 1.3-dev (Bourhis et al., 2015)'
_computing_structure_solution 'olex2.solve (Bourhis et al., 2015)'
_diffrn_ambient_temperature 298.0
_diffrn_detector_area_resol_mean 16.1293
_diffrn_detector_type Eos
_diffrn_measured_fraction_theta_full 0.9997
_diffrn_measured_fraction_theta_max 0.9839
_diffrn_measurement_details
;
#__ type_ start__ end____ width___ exp.time_
  1 omega  -20.00    7.00   1.0000    1.5000
omega____ theta____ kappa____ phi______ frames
    -        0.0000  -77.0000  120.0000 27

#__ type_ start__ end____ width___ exp.time_
  2 omega  -70.00  -44.00   1.0000    1.5000
omega____ theta____ kappa____ phi______ frames
    -        0.0000  -77.0000  120.0000 26

#__ type_ start__ end____ width___ exp.time_
  3 omega  -32.00   29.00   1.0000    2.1600
omega____ theta____ kappa____ phi______ frames
    -      -42.5000   25.0000 -120.0000 61

#__ type_ start__ end____ width___ exp.time_
  4 omega -113.00  -77.00   1.0000    2.1600
omega____ theta____ kappa____ phi______ frames
    -      -42.5000  -77.0000  -90.0000 36

#__ type_ start__ end____ width___ exp.time_
  5 omega  -65.00   18.00   1.0000    2.1600
omega____ theta____ kappa____ phi______ frames
    -      -42.5000   63.0000  -60.0000 83

#__ type_ start__ end____ width___ exp.time_
  6 omega -116.00  -42.00   1.0000    2.1600
omega____ theta____ kappa____ phi______ frames
    -      -42.5000  178.0000  -90.0000 74

#__ type_ start__ end____ width___ exp.time_
  7 omega   41.00   93.00   1.0000    2.1600
omega____ theta____ kappa____ phi______ frames
    -       55.1393 -125.0000 -122.0000 52

#__ type_ start__ end____ width___ exp.time_
  8 omega   61.00   94.00   1.0000    2.1600
omega____ theta____ kappa____ phi______ frames
    -      110.2786  -25.0000    0.0000 33

#__ type_ start__ end____ width___ exp.time_
  9 omega   45.00   92.00   1.0000    2.1600
omega____ theta____ kappa____ phi______ frames
    -      110.2786  -25.0000  -30.0000 47

#__ type_ start__ end____ width___ exp.time_
 10 omega   89.00  164.00   1.0000    2.1600
omega____ theta____ kappa____ phi______ frames
    -      110.2786   25.0000  150.0000 75

#__ type_ start__ end____ width___ exp.time_
 11 omega  101.00  167.00   1.0000    2.1600
omega____ theta____ kappa____ phi______ frames
    -      110.2786  125.0000  -44.0000 66

#__ type_ start__ end____ width___ exp.time_
 12 omega   40.00  103.00   1.0000    2.1600
omega____ theta____ kappa____ phi______ frames
    -      110.2786  -50.0000 -150.0000 63

#__ type_ start__ end____ width___ exp.time_
 13 omega   60.00  116.00   1.0000    2.1600
omega____ theta____ kappa____ phi______ frames
    -      110.2786 -111.0000  120.0000 56

#__ type_ start__ end____ width___ exp.time_
 14 omega   64.00   90.00   1.0000    2.1600
omega____ theta____ kappa____ phi______ frames
    -      110.2786  -38.0000 -120.0000 26

#__ type_ start__ end____ width___ exp.time_
 15 omega   76.00  106.00   1.0000    2.1600
omega____ theta____ kappa____ phi______ frames
    -      110.2786 -111.0000 -180.0000 30

#__ type_ start__ end____ width___ exp.time_
 16 omega   39.00  116.00   1.0000    2.1600
omega____ theta____ kappa____ phi______ frames
    -      110.2786 -125.0000   57.0000 77

#__ type_ start__ end____ width___ exp.time_
 17 omega   46.00   86.00   1.0000    2.1600
omega____ theta____ kappa____ phi______ frames
    -      110.2786  -38.0000  150.0000 40
;
_diffrn_measurement_device 'four-circle diffractometer'
_diffrn_measurement_device_type 'SuperNova, Dual, Cu at zero, Eos'
_diffrn_measurement_method '\w scans'
_diffrn_radiation_type 'Cu K\a'
_diffrn_radiation_wavelength 1.54184
_diffrn_reflns_av_R_equivalents 0.0314
_diffrn_reflns_av_unetI/netI 0.0482
_diffrn_reflns_Laue_measured_fraction_full 0.9997
_diffrn_reflns_Laue_measured_fraction_max 0.9839
_diffrn_reflns_limit_h_max 7
_diffrn_reflns_limit_h_min -16
_diffrn_reflns_limit_k_max 28
_diffrn_reflns_limit_k_min -28
_diffrn_reflns_limit_l_max 27
_diffrn_reflns_limit_l_min -27
_diffrn_reflns_number 13542
_diffrn_reflns_point_group_measured_fraction_full 0.5590
_diffrn_reflns_point_group_measured_fraction_max 0.5483
_diffrn_reflns_theta_full 67.6840
_diffrn_reflns_theta_max 71.60
_diffrn_reflns_theta_min 3.71
_exptl_absorpt_coefficient_mu 10.779
_exptl_absorpt_correction_T_max 1.00000
_exptl_absorpt_correction_T_min 0.60044
_exptl_absorpt_correction_type multi-scan
_exptl_absorpt_process_details
;
CrysAlisPro, Agilent Technologies,
Version 1.171.35.19 (release 27-10-2011 CrysAlis171 .NET)
(compiled Oct 27 2011,15:02:11)
Empirical absorption correction using spherical harmonics,
 implemented in SCALE3 ABSPACK scaling algorithm.
;
_exptl_crystal_colour colourless
_exptl_crystal_colour_primary colourless
_exptl_crystal_density_diffrn 1.663
_exptl_crystal_density_method 'not measured'
_exptl_crystal_description block
_exptl_crystal_F_000 3570.525
_exptl_crystal_size_max 0.21
_exptl_crystal_size_mid 0.14
_exptl_crystal_size_min 0.1
_refine_diff_density_max 0.3374
_refine_diff_density_min -0.3816
_refine_diff_density_rms 0.0560
_refine_ls_abs_structure_details 'Flack, H. D. (1983). Acta Cryst. A39, 876-881.'
_refine_ls_abs_structure_Flack -0.046(8)
_refine_ls_d_res_high 0.8125
_refine_ls_d_res_low 11.9105
_refine_ls_extinction_expression Fc^*^=kFc[1+0.001xFc^2^\l^3^/sin(2\q)]^-1/4^
_refine_ls_goodness_of_fit_ref 0.9521
_refine_ls_hydrogen_treatment constr
_refine_ls_matrix_type full
_refine_ls_number_constraints 109
_refine_ls_number_parameters 724
_refine_ls_number_reflns 7850
_refine_ls_number_restraints 2
_refine_ls_restrained_S_all 0.9521
_refine_ls_R_factor_all 0.0496
_refine_ls_R_factor_gt 0.0436
_refine_ls_shift/su_max 0.0005
_refine_ls_shift/su_mean 0.0000
_refine_ls_structure_factor_coef Fsqd
_refine_ls_weighting_details 'w=1/[\s^2^(Fo^2^)+(0.0696P)^2^] where P=(Fo^2^+2Fc^2^)/3'
_refine_ls_weighting_scheme calc
_refine_ls_wR_factor_gt 0.1114
_refine_ls_wR_factor_ref 0.1176
_reflns_Friedel_coverage 0.112
_reflns_limit_h_max 7
_reflns_limit_h_min -16
_reflns_limit_k_max 28
_reflns_limit_k_min -28
_reflns_limit_l_max 27
_reflns_limit_l_min -27
_reflns_number_gt 6764
_reflns_number_total 7850
_reflns_threshold_expression I>=2u(I)
_cod_data_source_file d0dt02999h2.cif
_cod_data_source_block 2
_cod_original_sg_symbol_Hall ' C -2yc'
_cod_original_formula_sum 'Br6 C76.33 Cl0.67 H65.67 N2 Sb2 Se1 '
_cod_database_code 7706089
_olex2_refinement_description
;
1. Fixed Uiso
 At 1.2 times of:
  All C(H) groups, All C(H,H) groups
 At 1.5 times of:
  All C(H,H,H) groups
2.a Ternary CH refined with riding coordinates:
 C11(H11), C24(H24), C44(H44), C57(H57)
2.b Secondary CH2 refined with riding coordinates:
 C66(H66a,H66b)
2.c Aromatic/amide H refined with riding coordinates:
 C2(H2), C3(H3), C6(H6), C8(H8), C13(H13), C14(H14), C15(H15), C16(H16),
 C17(H17), C19(H19), C20(H20), C21(H21), C22(H22), C23(H23), C26(H26), C27(H27),
  C28(H28), C29(H29), C30(H30), C32(H32), C33(H33), C34(H34), C35(H35),
 C36(H36), C39(H39), C41(H41), C46(H46), C47(H47), C48(H48), C49(H49), C50(H50),
  C52(H52), C53(H53), C54(H54), C55(H55), C56(H56), C59(H59), C60(H60),
 C61(H61), C62(H62), C63(H63), C65(H65), C67(H67), C68(H68), C69(H69)
2.d Idealised Me refined as rotating group:
 C10(H10a,H10b,H10c), C43(H43a,H43b,H43c)
;
_smtbx_masks_special_details
;
A solvent mask was calculated and 280 electrons were 
found in a volume of 1266\%A^3^ in 2 voids per unit cell. 
This is consistent with the presence of 1[C7H8], 0.333[CH2Cl2] per Formula Unit 
which account for 256 electrons per unit cell.
;
_smtbx_masks_void_probe_radius 1.2
_smtbx_masks_void_truncation_radius 1.2
_olex2_submission_special_instructions 'No special instructions were received'

loop_
_space_group_symop_id
_space_group_symop_operation_xyz
1 x,y,z
2 x,-y,z+1/2
3 x+1/2,y+1/2,z
4 x+1/2,-y+1/2,z+1/2

loop_
_atom_site_label
_atom_site_type_symbol
_atom_site_fract_x
_atom_site_fract_y
_atom_site_fract_z
_atom_site_U_iso_or_equiv
_atom_site_adp_type
_atom_site_occupancy
_atom_site_refinement_flags_posn
Br1 Br -0.90918(10) -0.17839(5) -0.33360(6) 0.0850(3) Uani 1.000000 .
Sb1 Sb -0.82227(5) -0.22595(3) -0.41606(3) 0.06171(16) Uani 1.000000 .
Br2 Br -0.96830(12) -0.27365(9) -0.45987(8) 0.1224(6) Uani 1.000000 .
Br3 Br -0.82732(15) -0.14311(8) -0.48795(7) 0.1206(6) Uani 1.000000 .
Sb2 Sb -0.93892(5) -0.35082(3) -0.19760(3) 0.06576(18) Uani 1.000000 .
Br4 Br -1.06371(11) -0.39046(9) -0.12780(8) 0.1229(7) Uani 1.000000 .
Br5 Br -0.94170(14) -0.25490(7) -0.15407(9) 0.1209(6) Uani 1.000000 .
Br6 Br -1.05626(8) -0.33055(8) -0.28250(6) 0.0975(5) Uani 1.000000 .
C1 C -0.6806(5) -0.3565(3) -0.3084(3) 0.0364(13) Uani 1.000000 .
N1 N -0.6263(4) -0.3701(3) -0.3557(3) 0.0408(12) Uani 1.000000 .
Se1 Se -0.79615(6) -0.31830(4) -0.30764(4) 0.04787(19) Uani 1.000000 .
C2 C -0.5448(6) -0.3998(3) -0.3371(4) 0.0504(17) Uani 1.000000 .
H2 H -0.4972(6) -0.4137(3) -0.3617(4) 0.060(2) Uiso 1.000000 R
N2 N -0.6308(4) -0.3780(2) -0.2602(3) 0.0395(12) Uani 1.000000 .
C3 C -0.5458(5) -0.4053(3) -0.2777(3) 0.0479(17) Uani 1.000000 .
H3 H -0.4999(5) -0.4234(3) -0.2534(3) 0.057(2) Uiso 1.000000 R
C4 C -0.6646(5) -0.3760(3) -0.2003(3) 0.0394(14) Uani 1.000000 .
C5 C -0.7105(5) -0.4243(3) -0.1777(3) 0.0428(15) Uani 1.000000 .
C6 C -0.7528(6) -0.4192(3) -0.1217(3) 0.0500(17) Uani 1.000000 .
H6 H -0.7844(6) -0.4503(3) -0.1061(3) 0.060(2) Uiso 1.000000 R
C7 C -0.7489(6) -0.3692(4) -0.0890(3) 0.0542(19) Uani 1.000000 .
C8 C -0.6982(6) -0.3229(3) -0.1130(3) 0.0499(17) Uani 1.000000 .
H8 H -0.6918(6) -0.2899(3) -0.0909(3) 0.060(2) Uiso 1.000000 R
C9 C -0.6577(5) -0.3256(3) -0.1689(3) 0.0447(15) Uani 1.000000 .
C10 C -0.7984(9) -0.3666(5) -0.0304(4) 0.078(3) Uani 1.000000 .
H10a H -0.7512(12) -0.359(4) 0.0009(6) 0.117(4) Uiso 1.000000 GR
H10b H -0.846(5) -0.337(2) -0.0315(14) 0.117(4) Uiso 1.000000 GR
H10c H -0.830(5) -0.4019(14) -0.0232(19) 0.117(4) Uiso 1.000000 GR
C11 C -0.7147(7) -0.4798(3) -0.2123(4) 0.0551(19) Uani 1.000000 .
H11 H -0.6974(7) -0.4706(3) -0.2532(4) 0.066(2) Uiso 1.000000 R
C12 C -0.8167(8) -0.5026(4) -0.2160(5) 0.068(3) Uani 1.000000 .
C13 C -0.8489(11) -0.5445(5) -0.1767(5) 0.092(4) Uani 1.000000 .
H13 H -0.8068(11) -0.5575(5) -0.1467(5) 0.110(4) Uiso 1.000000 R
C14 C -0.9397(14) -0.5662(7) -0.1815(7) 0.124(6) Uani 1.000000 .
H14 H -0.9571(14) -0.5967(7) -0.1581(7) 0.148(7) Uiso 1.000000 R
C15 C -1.0094(13) -0.5416(7) -0.2234(8) 0.125(6) Uani 1.000000 .
H15 H -1.0739(13) -0.5531(7) -0.2246(8) 0.150(8) Uiso 1.000000 R
C16 C -0.9758(11) -0.4995(8) -0.2622(7) 0.121(5) Uani 1.000000 .
H16 H -1.0181(11) -0.4840(8) -0.2907(7) 0.145(6) Uiso 1.000000 R
C17 C -0.8827(8) -0.4815(5) -0.2583(5) 0.074(3) Uani 1.000000 .
H17 H -0.8622(8) -0.4541(5) -0.2848(5) 0.088(3) Uiso 1.000000 R
C18 C -0.6360(8) -0.5206(4) -0.1883(4) 0.066(2) Uani 1.000000 .
C19 C -0.5822(9) -0.5118(6) -0.1379(6) 0.096(4) Uani 1.000000 .
H19 H -0.5882(9) -0.4785(6) -0.1164(6) 0.115(5) Uiso 1.000000 R
C20 C -0.5174(11) -0.5540(6) -0.1190(7) 0.108(5) Uani 1.000000 .
H20 H -0.4814(11) -0.5471(6) -0.0841(7) 0.129(6) Uiso 1.000000 R
C21 C -0.5027(13) -0.6013(7) -0.1451(7) 0.119(5) Uani 1.000000 .
H21 H -0.4577(13) -0.6274(7) -0.1304(7) 0.142(7) Uiso 1.000000 R
C22 C -0.5615(15) -0.6117(6) -0.1999(8) 0.129(7) Uani 1.000000 .
H22 H -0.5546(15) -0.6448(6) -0.2215(8) 0.154(8) Uiso 1.000000 R
C23 C -0.6263(11) -0.5712(5) -0.2179(6) 0.100(4) Uani 1.000000 .
H23 H -0.6656(11) -0.5780(5) -0.2515(6) 0.120(5) Uiso 1.000000 R
C24 C -0.6011(5) -0.2764(3) -0.1926(3) 0.0450(16) Uani 1.000000 .
H24 H -0.6208(5) -0.2729(3) -0.2346(3) 0.0540(19) Uiso 1.000000 R
C25 C -0.4909(6) -0.2881(4) -0.1916(4) 0.0543(19) Uani 1.000000 .
C26 C -0.4471(8) -0.3283(5) -0.1539(5) 0.073(3) Uani 1.000000 .
H26 H -0.4847(8) -0.3491(5) -0.1280(5) 0.087(3) Uiso 1.000000 R
C27 C -0.3481(9) -0.3372(6) -0.1551(6) 0.094(4) Uani 1.000000 .
H27 H -0.3189(9) -0.3645(6) -0.1309(6) 0.113(5) Uiso 1.000000 R
C28 C -0.2925(9) -0.3049(7) -0.1930(6) 0.105(5) Uani 1.000000 .
H28 H -0.2255(9) -0.3097(7) -0.1926(6) 0.126(6) Uiso 1.000000 R
C29 C -0.3337(9) -0.2670(8) -0.2298(6) 0.111(5) Uani 1.000000 .
H29 H -0.2962(9) -0.2466(8) -0.2560(6) 0.134(6) Uiso 1.000000 R
C30 C -0.4338(7) -0.2586(7) -0.2284(5) 0.089(4) Uani 1.000000 .
H30 H -0.4622(7) -0.2318(7) -0.2536(5) 0.107(5) Uiso 1.000000 R
C31 C -0.6247(7) -0.2212(4) -0.1647(4) 0.058(2) Uani 1.000000 .
C32 C -0.5723(8) -0.1996(4) -0.1165(4) 0.063(2) Uani 1.000000 .
H32 H -0.5197(8) -0.2196(4) -0.1005(4) 0.075(3) Uiso 1.000000 R
C33 C -0.5984(9) -0.1469(5) -0.0915(6) 0.081(3) Uani 1.000000 .
H33 H -0.5643(9) -0.1331(5) -0.0583(6) 0.097(4) Uiso 1.000000 R
C34 C -0.6733(11) -0.1165(5) -0.1160(7) 0.096(4) Uani 1.000000 .
H34 H -0.6907(11) -0.0824(5) -0.0989(7) 0.115(5) Uiso 1.000000 R
C35 C -0.7251(10) -0.1363(5) -0.1673(7) 0.089(4) Uani 1.000000 .
H35 H -0.7743(10) -0.1146(5) -0.1847(7) 0.107(4) Uiso 1.000000 R
C36 C -0.7017(8) -0.1888(4) -0.1913(5) 0.070(2) Uani 1.000000 .
H36 H -0.7361(8) -0.2026(4) -0.2245(5) 0.083(3) Uiso 1.000000 R
C37 C -0.6522(5) -0.3526(3) -0.4151(3) 0.0399(14) Uani 1.000000 .
C38 C -0.7211(5) -0.3833(4) -0.4475(4) 0.0506(17) Uani 1.000000 .
C39 C -0.7471(7) -0.3639(4) -0.5040(4) 0.058(2) Uani 1.000000 .
H39 H -0.7929(7) -0.3841(4) -0.5265(4) 0.070(2) Uiso 1.000000 R
C40 C -0.7058(7) -0.3140(4) -0.5288(4) 0.061(2) Uani 1.000000 .
C41 C -0.6378(7) -0.2869(4) -0.4963(4) 0.061(2) Uani 1.000000 .
H41 H -0.6097(7) -0.2548(4) -0.5123(4) 0.073(3) Uiso 1.000000 R
C42 C -0.6065(6) -0.3042(3) -0.4392(3) 0.0480(16) Uani 1.000000 .
C43 C -0.7368(10) -0.2956(5) -0.5908(5) 0.087(4) Uani 1.000000 .
H43a H -0.688(4) -0.271(4) -0.6066(18) 0.131(5) Uiso 1.000000 GR
H43b H -0.745(7) -0.3282(6) -0.6159(12) 0.131(5) Uiso 1.000000 GR
H43c H -0.797(4) -0.276(4) -0.5894(8) 0.131(5) Uiso 1.000000 GR
C44 C -0.7663(6) -0.4363(3) -0.4224(4) 0.0489(17) Uani 1.000000 .
H44 H -0.7733(6) -0.4294(3) -0.3797(4) 0.059(2) Uiso 1.000000 R
C45 C -0.8692(7) -0.4490(4) -0.4478(4) 0.0564(19) Uani 1.000000 .
C46 C -0.9478(7) -0.4278(5) -0.4179(5) 0.069(2) Uani 1.000000 .
H46 H -0.9387(7) -0.4063(5) -0.3836(5) 0.082(3) Uiso 1.000000 R
C47 C -1.0436(8) -0.4398(6) -0.4409(7) 0.093(4) Uani 1.000000 .
H47 H -1.0972(8) -0.4271(6) -0.4207(7) 0.112(5) Uiso 1.000000 R
C48 C -1.0563(9) -0.4692(6) -0.4911(6) 0.087(4) Uani 1.000000 .
H48 H -1.1184(9) -0.4762(6) -0.5066(6) 0.104(4) Uiso 1.000000 R
C49 C -0.9800(11) -0.4880(4) -0.5183(6) 0.089(4) Uani 1.000000 .
H49 H -0.9909(11) -0.5090(4) -0.5528(6) 0.107(5) Uiso 1.000000 R
C50 C -0.8842(8) -0.4792(4) -0.4998(5) 0.068(2) Uani 1.000000 .
H50 H -0.8327(8) -0.4929(4) -0.5213(5) 0.082(3) Uiso 1.000000 R
C51 C -0.7023(7) -0.4877(4) -0.4273(4) 0.0566(19) Uani 1.000000 .
C52 C -0.7155(12) -0.5318(4) -0.3891(5) 0.091(4) Uani 1.000000 .
H52 H -0.7633(12) -0.5307(4) -0.3608(5) 0.109(5) Uiso 1.000000 R
C53 C -0.6539(14) -0.5794(6) -0.3941(6) 0.114(5) Uani 1.000000 .
H53 H -0.6598(14) -0.6090(6) -0.3673(6) 0.137(6) Uiso 1.000000 R
C54 C -0.5889(11) -0.5831(6) -0.4354(7) 0.102(4) Uani 1.000000 .
H54 H -0.5509(11) -0.6154(6) -0.4377(7) 0.123(5) Uiso 1.000000 R
C55 C -0.5766(9) -0.5420(6) -0.4735(7) 0.093(4) Uani 1.000000 .
H55 H -0.5308(9) -0.5459(6) -0.5028(7) 0.111(4) Uiso 1.000000 R
C56 C -0.6304(9) -0.4930(5) -0.4709(6) 0.086(3) Uani 1.000000 .
H56 H -0.6198(9) -0.4637(5) -0.4974(6) 0.103(4) Uiso 1.000000 R
C57 C -0.5278(6) -0.2723(3) -0.4049(4) 0.0511(17) Uani 1.000000 .
H57 H -0.5271(6) -0.2876(3) -0.3644(4) 0.061(2) Uiso 1.000000 R
C58 C -0.4266(6) -0.2823(4) -0.4280(4) 0.061(2) Uani 1.000000 .
C59 C -0.3455(9) -0.2625(7) -0.3958(5) 0.103(5) Uani 1.000000 .
H59 H -0.3527(9) -0.2437(7) -0.3600(5) 0.124(6) Uiso 1.000000 R
C60 C -0.2552(10) -0.2711(9) -0.4178(8) 0.129(6) Uani 1.000000 .
H60 H -0.2016(10) -0.2580(9) -0.3958(8) 0.155(8) Uiso 1.000000 R
C61 C -0.2404(9) -0.2972(8) -0.4688(8) 0.111(5) Uani 1.000000 .
H61 H -0.1778(9) -0.3058(8) -0.4801(8) 0.133(6) Uiso 1.000000 R
C62 C -0.3134(10) -0.3102(8) -0.5021(7) 0.111(5) Uani 1.000000 .
H62 H -0.3029(10) -0.3219(8) -0.5409(7) 0.133(6) Uiso 1.000000 R
C63 C -0.4101(8) -0.3075(6) -0.4822(6) 0.090(4) Uani 1.000000 .
H63 H -0.4612(8) -0.3224(6) -0.5051(6) 0.108(4) Uiso 1.000000 R
C64 C -0.5513(7) -0.2099(4) -0.3989(4) 0.058(2) Uani 1.000000 .
C65 C -0.6101(7) -0.1907(4) -0.3539(4) 0.059(2) Uani 1.000000 .
H65 H -0.6356(7) -0.2165(4) -0.3274(4) 0.071(2) Uiso 1.000000 R
C66 C -0.6315(8) -0.1336(5) -0.3478(6) 0.081(3) Uani 1.000000 .
H66a H -0.7013(8) -0.1303(5) -0.3448(6) 0.097(4) Uiso 1.000000 R
H66b H -0.6031(8) -0.1212(5) -0.3101(6) 0.097(4) Uiso 1.000000 R
C67 C -0.6035(12) -0.0960(5) -0.3902(7) 0.102(4) Uani 1.000000 .
H67 H -0.6256(12) -0.0588(5) -0.3904(7) 0.122(5) Uiso 1.000000 R
C68 C -0.5422(12) -0.1150(5) -0.4320(7) 0.111(5) Uani 1.000000 .
H68 H -0.5148(12) -0.0889(5) -0.4576(7) 0.133(6) Uiso 1.000000 R
C69 C -0.5193(9) -0.1707(4) -0.4380(6) 0.084(3) Uani 1.000000 .
H69 H -0.4812(9) -0.1821(4) -0.4693(6) 0.100(4) Uiso 1.000000 R

loop_
_atom_site_aniso_label
_atom_site_aniso_U_11
_atom_site_aniso_U_22
_atom_site_aniso_U_33
_atom_site_aniso_U_12
_atom_site_aniso_U_13
_atom_site_aniso_U_23
Br1 0.1025(8) 0.0787(7) 0.0746(7) 0.0291(6) 0.0179(6) 0.0018(6)
Sb1 0.0568(3) 0.0694(4) 0.0590(3) 0.0095(3) 0.0023(2) 0.0026(3)
Br2 0.0945(9) 0.1407(15) 0.1301(14) -0.0212(10) -0.0297(10) -0.0226(11)
Br3 0.1704(17) 0.1095(11) 0.0826(9) 0.0108(11) 0.0130(10) 0.0359(8)
Sb2 0.0558(3) 0.0724(4) 0.0694(4) 0.0139(3) 0.0082(3) 0.0118(3)
Br4 0.0925(8) 0.1587(16) 0.1193(12) 0.0112(10) 0.0312(9) 0.0719(12)
Br5 0.1299(13) 0.0851(9) 0.1479(16) 0.0180(9) 0.0052(11) -0.0250(10)
Br6 0.0565(5) 0.1554(13) 0.0805(8) 0.0058(7) 0.0023(5) 0.0225(8)
C1 0.036(3) 0.037(3) 0.037(3) -0.002(3) 0.007(3) 0.003(3)
N1 0.041(3) 0.043(3) 0.039(3) 0.004(2) 0.014(2) 0.008(2)
Se1 0.0430(4) 0.0565(5) 0.0445(4) 0.0123(3) 0.0076(3) 0.0024(4)
C2 0.048(4) 0.055(4) 0.049(4) 0.009(3) 0.017(3) 0.000(3)
N2 0.045(3) 0.036(3) 0.038(3) 0.001(2) 0.010(2) 0.003(2)
C3 0.044(4) 0.055(4) 0.044(4) 0.019(3) 0.006(3) 0.003(3)
C4 0.043(3) 0.040(3) 0.036(3) 0.003(3) 0.007(3) 0.006(3)
C5 0.053(4) 0.036(3) 0.039(3) 0.004(3) 0.006(3) 0.004(3)
C6 0.063(4) 0.046(4) 0.042(4) -0.000(3) 0.009(3) 0.007(3)
C7 0.068(5) 0.058(5) 0.038(4) 0.011(4) 0.014(3) 0.007(3)
C8 0.065(4) 0.047(4) 0.038(4) 0.002(4) 0.003(3) -0.001(3)
C9 0.046(3) 0.041(4) 0.047(4) 0.005(3) 0.008(3) -0.003(3)
C10 0.109(8) 0.082(7) 0.044(5) 0.003(6) 0.031(5) -0.005(4)
C11 0.085(6) 0.035(4) 0.047(4) -0.004(4) 0.020(4) 0.003(3)
C12 0.086(6) 0.048(5) 0.072(6) -0.018(4) 0.029(5) -0.006(4)
C13 0.123(10) 0.082(8) 0.072(7) -0.023(7) 0.032(7) 0.019(6)
C14 0.155(14) 0.115(12) 0.103(11) -0.071(11) 0.041(11) 0.007(9)
C15 0.131(12) 0.121(12) 0.125(13) -0.084(11) 0.047(10) -0.026(10)
C16 0.098(9) 0.154(15) 0.108(11) -0.027(10) -0.027(8) -0.013(10)
C17 0.076(6) 0.070(6) 0.076(7) -0.013(5) 0.024(5) -0.002(5)
C18 0.088(6) 0.054(5) 0.057(5) 0.015(5) 0.023(5) 0.008(4)
C19 0.099(8) 0.095(9) 0.093(8) 0.052(7) -0.010(7) -0.018(7)
C20 0.115(10) 0.107(10) 0.100(9) 0.058(9) -0.004(8) 0.005(8)
C21 0.155(14) 0.115(12) 0.085(9) 0.057(11) 0.010(10) 0.009(8)
C22 0.198(18) 0.078(8) 0.112(12) 0.072(10) 0.044(12) 0.011(8)
C23 0.140(12) 0.071(7) 0.088(8) 0.045(8) -0.003(8) -0.018(6)
C24 0.048(4) 0.046(4) 0.041(4) -0.009(3) 0.003(3) -0.002(3)
C25 0.047(4) 0.068(5) 0.048(4) -0.000(4) 0.005(3) -0.009(4)
C26 0.066(5) 0.080(7) 0.073(6) -0.002(5) -0.003(5) 0.002(5)
C27 0.066(6) 0.122(10) 0.093(9) 0.024(7) -0.021(6) -0.029(8)
C28 0.065(6) 0.158(14) 0.091(9) -0.012(8) 0.012(7) -0.052(10)
C29 0.063(6) 0.197(18) 0.076(8) -0.009(9) 0.015(6) 0.010(10)
C30 0.055(5) 0.158(12) 0.054(5) -0.027(7) 0.004(4) -0.000(7)
C31 0.066(5) 0.051(5) 0.059(5) -0.014(4) 0.014(4) 0.003(4)
C32 0.079(6) 0.052(5) 0.057(5) -0.020(4) 0.013(4) -0.012(4)
C33 0.101(8) 0.064(6) 0.079(7) -0.025(6) 0.032(6) -0.023(5)
C34 0.108(9) 0.053(6) 0.129(12) -0.008(6) 0.058(9) -0.016(7)
C35 0.088(8) 0.067(7) 0.113(10) 0.012(6) 0.031(7) 0.017(7)
C36 0.072(6) 0.064(6) 0.073(6) 0.004(5) 0.007(5) 0.000(5)
C37 0.047(3) 0.044(4) 0.029(3) 0.005(3) 0.009(3) 0.004(3)
C38 0.047(4) 0.060(5) 0.045(4) 0.003(3) 0.005(3) -0.001(3)
C39 0.068(5) 0.061(5) 0.045(4) -0.005(4) -0.008(4) 0.008(4)
C40 0.062(5) 0.078(6) 0.043(4) 0.005(4) 0.001(4) 0.010(4)
C41 0.073(5) 0.058(5) 0.053(5) 0.006(4) 0.020(4) 0.020(4)
C42 0.057(4) 0.052(4) 0.036(3) 0.003(3) 0.012(3) 0.002(3)
C43 0.121(10) 0.089(8) 0.052(5) -0.001(7) -0.012(6) 0.022(5)
C44 0.052(4) 0.047(4) 0.048(4) -0.006(3) 0.007(3) -0.002(3)
C45 0.065(5) 0.057(5) 0.047(4) -0.011(4) -0.006(4) 0.003(4)
C46 0.066(5) 0.073(6) 0.067(6) 0.002(5) 0.008(5) -0.006(5)
C47 0.066(6) 0.103(9) 0.110(10) 0.004(6) 0.006(7) 0.025(8)
C48 0.081(7) 0.082(8) 0.095(9) -0.015(6) -0.019(7) 0.027(7)
C49 0.133(11) 0.050(5) 0.082(7) -0.011(6) -0.040(8) -0.008(5)
C50 0.082(6) 0.056(5) 0.066(5) -0.007(5) -0.013(5) -0.002(4)
C51 0.065(5) 0.057(5) 0.048(4) 0.002(4) 0.007(4) -0.006(4)
C52 0.163(13) 0.051(5) 0.060(6) 0.008(7) 0.014(7) -0.004(4)
C53 0.186(16) 0.086(9) 0.069(7) 0.043(10) -0.004(9) 0.015(7)
C54 0.110(10) 0.086(9) 0.109(10) 0.051(8) -0.023(8) -0.010(8)
C55 0.077(7) 0.087(8) 0.113(10) 0.029(6) -0.002(7) -0.017(8)
C56 0.089(7) 0.068(7) 0.101(9) 0.018(6) -0.005(7) 0.005(6)
C57 0.050(4) 0.055(4) 0.049(4) -0.003(3) 0.009(3) 0.008(3)
C58 0.055(5) 0.080(6) 0.049(4) 0.002(4) 0.018(4) 0.015(4)
C59 0.081(7) 0.170(14) 0.059(6) -0.019(9) -0.001(6) -0.033(8)
C60 0.057(6) 0.22(2) 0.112(12) -0.010(9) -0.005(7) -0.012(13)
C61 0.058(6) 0.165(15) 0.111(11) 0.024(8) 0.028(7) 0.022(11)
C62 0.077(8) 0.170(16) 0.087(9) 0.007(9) 0.025(7) -0.017(9)
C63 0.066(6) 0.121(10) 0.084(8) 0.003(6) 0.006(6) -0.025(7)
C64 0.066(5) 0.054(5) 0.056(5) -0.011(4) 0.016(4) 0.002(4)
C65 0.067(5) 0.052(5) 0.059(5) -0.008(4) 0.007(4) 0.000(4)
C66 0.075(6) 0.074(7) 0.095(8) -0.010(5) -0.003(6) -0.026(6)
C67 0.129(11) 0.057(7) 0.120(11) 0.001(7) 0.013(9) 0.013(7)
C68 0.149(13) 0.063(7) 0.124(12) -0.018(8) 0.045(11) 0.005(7)
C69 0.104(8) 0.057(6) 0.092(8) -0.003(6) 0.041(7) 0.030(5)

loop_
_atom_type_symbol
_atom_type_scat_dispersion_real
_atom_type_scat_dispersion_imag
_atom_type_scat_Cromer_Mann_a1
_atom_type_scat_Cromer_Mann_a2
_atom_type_scat_Cromer_Mann_a3
_atom_type_scat_Cromer_Mann_a4
_atom_type_scat_Cromer_Mann_b1
_atom_type_scat_Cromer_Mann_b2
_atom_type_scat_Cromer_Mann_b3
_atom_type_scat_Cromer_Mann_b4
_atom_type_scat_Cromer_Mann_c
_atom_type_scat_source
_atom_type_scat_dispersion_source
C 0.01920 0.00962 2.31000 1.02000 1.58860 0.86500 20.84390 10.20750 0.56870 51.65120 0.215599998832 'International Tables Volume C Table 6.1.1.4 (pp. 500-502)' 'Henke, Gullikson and Davis, At. Data and Nucl. Data Tables, 1993, 54, 2'
H 0.00000 0.00000 0.49300 0.32291 0.14019 0.04081 10.51090 26.12570 3.14236 57.79970 0.0030380000826 'International Tables Volume C Table 6.1.1.4 (pp. 500-502)' 'Henke, Gullikson and Davis, At. Data and Nucl. Data Tables, 1993, 54, 2'
N 0.03256 0.01839 12.21260 3.13220 2.01250 1.16630 0.00570 9.89330 28.99750 0.58260 -11.5290002823 'International Tables Volume C Table 6.1.1.4 (pp. 500-502)' 'Henke, Gullikson and Davis, At. Data and Nucl. Data Tables, 1993, 54, 2'
Br -0.67402 1.33011 17.17890 5.23580 5.63770 3.98510 2.17230 16.57960 0.26090 41.43280 2.95569992065 'International Tables Volume C Table 6.1.1.4 (pp. 500-502)' 'Henke, Gullikson and Davis, At. Data and Nucl. Data Tables, 1993, 54, 2'
Sb -0.01665 5.67271 19.64180 19.04550 5.03710 2.68270 5.30340 0.46070 27.90740 75.28250 4.59089994431 'International Tables Volume C Table 6.1.1.4 (pp. 500-502)' 'Henke, Gullikson and Davis, At. Data and Nucl. Data Tables, 1993, 54, 2'
Se -0.79210 1.18296 17.00060 5.81960 3.97310 4.35430 2.40980 0.27260 15.23720 43.81630 2.84089994431 'International Tables Volume C Table 6.1.1.4 (pp. 500-502)' 'Henke, Gullikson and Davis, At. Data and Nucl. Data Tables, 1993, 54, 2'

loop_
_geom_angle_atom_site_label_1
_geom_angle_atom_site_label_2
_geom_angle_atom_site_label_3
_geom_angle
_geom_angle_site_symmetry_1
_geom_angle_site_symmetry_3
_geom_angle_publ_flag
Br2 Sb1 Br1 95.64(6) . . ?
Br3 Sb1 Br1 96.83(6) . . ?
Br3 Sb1 Br2 95.27(7) . . ?
Br5 Sb2 Br4 94.37(8) . . ?
Br6 Sb2 Br4 96.16(5) . . ?
Br6 Sb2 Br5 96.20(7) . . ?
Se1 C1 N1 128.7(5) . . ?
N2 C1 N1 105.0(6) . . ?
N2 C1 Se1 126.4(5) . . ?
C2 N1 C1 110.3(6) . . ?
C37 N1 C1 122.2(6) . . ?
C37 N1 C2 127.4(6) . . ?
C3 C2 N1 108.6(6) . . ?
C3 N2 C1 110.6(6) . . ?
C4 N2 C1 124.2(6) . . ?
C4 N2 C3 125.1(6) . . ?
N2 C3 C2 105.6(6) . . ?
C5 C4 N2 118.1(6) . . ?
C9 C4 N2 119.1(6) . . ?
C9 C4 C5 122.6(7) . . ?
C6 C5 C4 117.1(7) . . ?
C11 C5 C4 121.6(6) . . ?
C11 C5 C6 121.3(7) . . ?
C7 C6 C5 122.3(7) . . ?
C8 C7 C6 117.9(7) . . ?
C10 C7 C6 119.1(8) . . ?
C10 C7 C8 123.0(8) . . ?
C9 C8 C7 121.6(7) . . ?
C8 C9 C4 118.4(7) . . ?
C24 C9 C4 120.9(7) . . ?
C24 C9 C8 120.5(7) . . ?
C12 C11 C5 111.0(7) . . ?
C18 C11 C5 110.2(8) . . ?
C18 C11 C12 116.1(7) . . ?
C13 C12 C11 121.9(11) . . ?
C17 C12 C11 120.0(8) . . ?
C17 C12 C13 118.1(11) . . ?
C14 C13 C12 121.6(14) . . ?
C15 C14 C13 119.6(13) . . ?
C16 C15 C14 117.5(13) . . ?
C17 C16 C15 120.7(15) . . ?
C16 C17 C12 122.1(12) . . ?
C19 C18 C11 124.1(9) . . ?
C23 C18 C11 117.0(10) . . ?
C23 C18 C19 118.7(10) . . ?
C20 C19 C18 118.4(12) . . ?
C21 C20 C19 126.2(16) . . ?
C22 C21 C20 116.0(14) . . ?
C23 C22 C21 118.0(14) . . ?
C22 C23 C18 122.6(14) . . ?
C25 C24 C9 112.1(7) . . ?
C31 C24 C9 114.1(6) . . ?
C31 C24 C25 112.2(7) . . ?
C26 C25 C24 122.5(8) . . ?
C30 C25 C24 119.2(9) . . ?
C30 C25 C26 118.3(9) . . ?
C27 C26 C25 119.9(12) . . ?
C28 C27 C26 119.5(13) . . ?
C29 C28 C27 121.1(12) . . ?
C30 C29 C28 119.0(14) . . ?
C29 C30 C25 122.2(13) . . ?
C32 C31 C24 122.6(9) . . ?
C36 C31 C24 117.6(8) . . ?
C36 C31 C32 119.7(9) . . ?
C33 C32 C31 120.2(11) . . ?
C34 C33 C32 120.2(12) . . ?
C35 C34 C33 120.8(11) . . ?
C36 C35 C34 119.5(12) . . ?
C35 C36 C31 119.5(11) . . ?
C38 C37 N1 119.2(6) . . ?
C42 C37 N1 119.1(6) . . ?
C42 C37 C38 121.7(7) . . ?
C39 C38 C37 117.6(8) . . ?
C44 C38 C37 121.3(7) . . ?
C44 C38 C39 121.1(7) . . ?
C40 C39 C38 122.3(8) . . ?
C41 C40 C39 117.6(8) . . ?
C43 C40 C39 119.5(9) . . ?
C43 C40 C41 122.8(9) . . ?
C42 C41 C40 123.5(8) . . ?
C41 C42 C37 117.2(7) . . ?
C57 C42 C37 121.8(7) . . ?
C57 C42 C41 121.1(8) . . ?
C45 C44 C38 113.9(7) . . ?
C51 C44 C38 113.1(7) . . ?
C51 C44 C45 110.4(7) . . ?
C46 C45 C44 118.2(8) . . ?
C50 C45 C44 121.9(9) . . ?
C50 C45 C46 119.8(9) . . ?
C47 C46 C45 118.6(11) . . ?
C48 C47 C46 120.5(12) . . ?
C49 C48 C47 119.0(11) . . ?
C50 C49 C48 125.3(11) . . ?
C49 C50 C45 116.8(11) . . ?
C52 C51 C44 118.8(9) . . ?
C56 C51 C44 122.8(9) . . ?
C56 C51 C52 118.4(10) . . ?
C53 C52 C51 117.8(13) . . ?
C54 C53 C52 122.2(13) . . ?
C55 C54 C53 121.1(12) . . ?
C56 C55 C54 121.1(14) . . ?
C55 C56 C51 119.3(13) . . ?
C58 C57 C42 113.5(7) . . ?
C64 C57 C42 112.3(7) . . ?
C64 C57 C58 112.5(7) . . ?
C59 C58 C57 120.0(9) . . ?
C63 C58 C57 123.0(9) . . ?
C63 C58 C59 116.9(10) . . ?
C60 C59 C58 119.2(12) . . ?
C61 C60 C59 123.2(14) . . ?
C62 C61 C60 118.9(13) . . ?
C63 C62 C61 122.4(14) . . ?
C62 C63 C58 118.6(12) . . ?
C65 C64 C57 120.8(8) . . ?
C69 C64 C57 122.1(9) . . ?
C69 C64 C65 117.0(9) . . ?
C66 C65 C64 121.2(9) . . ?
C67 C66 C65 120.0(12) . . ?
C68 C67 C66 117.4(12) . . ?
C69 C68 C67 122.6(12) . . ?
C68 C69 C64 121.0(12) . . ?

loop_
_geom_bond_atom_site_label_1
_geom_bond_atom_site_label_2
_geom_bond_distance
_geom_bond_site_symmetry_2
_geom_bond_publ_flag
Br1 Sb1 2.5042(13) . ?
Sb1 Br2 2.4866(16) . ?
Sb1 Br3 2.5417(16) . ?
Sb2 Br4 2.5420(15) . ?
Sb2 Br5 2.4744(17) . ?
Sb2 Br6 2.5120(14) . ?
C1 N1 1.356(9) . ?
C1 Se1 1.833(6) . ?
C1 N2 1.366(9) . ?
N1 C2 1.379(10) . ?
N1 C37 1.433(8) . ?
C2 C3 1.342(11) . ?
N2 C3 1.405(9) . ?
N2 C4 1.439(9) . ?
C4 C5 1.410(9) . ?
C4 C9 1.387(10) . ?
C5 C6 1.407(10) . ?
C5 C11 1.528(10) . ?
C6 C7 1.395(12) . ?
C7 C8 1.416(12) . ?
C7 C10 1.502(11) . ?
C8 C9 1.392(11) . ?
C9 C24 1.509(10) . ?
C11 C12 1.507(14) . ?
C11 C18 1.540(13) . ?
C12 C13 1.409(13) . ?
C12 C17 1.390(16) . ?
C13 C14 1.36(2) . ?
C14 C15 1.45(2) . ?
C15 C16 1.41(2) . ?
C16 C17 1.352(16) . ?
C18 C19 1.352(16) . ?
C18 C23 1.379(14) . ?
C19 C20 1.398(15) . ?
C20 C21 1.28(2) . ?
C21 C22 1.47(2) . ?
C22 C23 1.364(18) . ?
C24 C25 1.543(11) . ?
C24 C31 1.490(12) . ?
C25 C26 1.401(14) . ?
C25 C30 1.353(14) . ?
C26 C27 1.382(15) . ?
C27 C28 1.39(2) . ?
C28 C29 1.34(2) . ?
C29 C30 1.396(17) . ?
C31 C32 1.383(13) . ?
C31 C36 1.428(14) . ?
C32 C33 1.418(14) . ?
C33 C34 1.36(2) . ?
C34 C35 1.42(2) . ?
C35 C36 1.397(16) . ?
C37 C38 1.387(11) . ?
C37 C42 1.423(10) . ?
C38 C39 1.386(11) . ?
C38 C44 1.519(11) . ?
C39 C40 1.432(13) . ?
C40 C41 1.336(14) . ?
C40 C43 1.511(11) . ?
C41 C42 1.403(11) . ?
C42 C57 1.515(11) . ?
C44 C45 1.543(11) . ?
C44 C51 1.509(12) . ?
C45 C46 1.387(13) . ?
C45 C50 1.380(13) . ?
C46 C47 1.432(15) . ?
C47 C48 1.332(18) . ?
C48 C49 1.310(18) . ?
C49 C50 1.390(15) . ?
C51 C52 1.367(14) . ?
C51 C56 1.420(15) . ?
C52 C53 1.417(18) . ?
C53 C54 1.31(2) . ?
C54 C55 1.31(2) . ?
C55 C56 1.381(15) . ?
C57 C58 1.521(11) . ?
C57 C64 1.520(12) . ?
C58 C59 1.395(15) . ?
C58 C63 1.381(15) . ?
C59 C60 1.368(19) . ?
C60 C61 1.32(2) . ?
C61 C62 1.27(2) . ?
C62 C63 1.421(17) . ?
C64 C65 1.391(13) . ?
C64 C69 1.361(12) . ?
C65 C66 1.392(14) . ?
C66 C67 1.368(18) . ?
C67 C68 1.36(2) . ?
C68 C69 1.365(17) . ?

loop_
_geom_torsion_atom_site_label_1
_geom_torsion_atom_site_label_2
_geom_torsion_atom_site_label_3
_geom_torsion_atom_site_label_4
_geom_torsion
_geom_torsion_site_symmetry_1
_geom_torsion_site_symmetry_2
_geom_torsion_site_symmetry_3
_geom_torsion_site_symmetry_4
_geom_torsion_publ_flag
C1 N1 C2 C3 -0.4(7) . . . . ?
C1 N1 C37 C38 -81.4(7) . . . . ?
C1 N1 C37 C42 98.5(7) . . . . ?
C1 N2 C3 C2 0.2(6) . . . . ?
C1 N2 C4 C5 98.1(7) . . . . ?
C1 N2 C4 C9 -76.9(7) . . . . ?
N1 C2 C3 N2 0.1(7) . . . . ?
N1 C37 C38 C39 177.6(7) . . . . ?
N1 C37 C38 C44 -2.7(8) . . . . ?
N1 C37 C42 C41 -176.7(7) . . . . ?
N1 C37 C42 C57 3.0(8) . . . . ?
C2 C3 N2 C4 176.5(6) . . . . ?
N2 C4 C5 C6 -172.9(6) . . . . ?
N2 C4 C5 C11 6.9(8) . . . . ?
N2 C4 C9 C8 174.6(7) . . . . ?
N2 C4 C9 C24 -10.1(8) . . . . ?
C4 C5 C6 C7 -1.0(8) . . . . ?
C4 C5 C11 C12 -130.1(8) . . . . ?
C4 C5 C11 C18 99.8(8) . . . . ?
C4 C9 C8 C7 -2.5(9) . . . . ?
C4 C9 C24 C25 -68.8(8) . . . . ?
C4 C9 C24 C31 162.3(8) . . . . ?
C5 C6 C7 C8 -1.6(9) . . . . ?
C5 C6 C7 C10 178.2(9) . . . . ?
C5 C11 C12 C13 -97.5(9) . . . . ?
C5 C11 C12 C17 81.1(8) . . . . ?
C5 C11 C18 C19 9.8(11) . . . . ?
C5 C11 C18 C23 -175.7(9) . . . . ?
C6 C7 C8 C9 3.4(10) . . . . ?
C7 C8 C9 C24 -177.9(8) . . . . ?
C8 C9 C24 C25 106.4(8) . . . . ?
C8 C9 C24 C31 -22.5(9) . . . . ?
C9 C24 C25 C26 -22.4(8) . . . . ?
C9 C24 C25 C30 157.6(8) . . . . ?
C9 C24 C31 C32 94.1(8) . . . . ?
C9 C24 C31 C36 -89.1(8) . . . . ?
C11 C12 C13 C14 -177.7(13) . . . . ?
C11 C12 C17 C16 -178.0(12) . . . . ?
C11 C18 C19 C20 176.0(13) . . . . ?
C11 C18 C23 C22 -177.9(13) . . . . ?
C12 C13 C14 C15 -7.4(16) . . . . ?
C12 C17 C16 C15 -1.0(14) . . . . ?
C13 C14 C15 C16 6.8(19) . . . . ?
C14 C15 C16 C17 -2.7(18) . . . . ?
C18 C19 C20 C21 0.4(19) . . . . ?
C18 C23 C22 C21 2.5(18) . . . . ?
C19 C20 C21 C22 -1(2) . . . . ?
C20 C21 C22 C23 -1(2) . . . . ?
C24 C25 C26 C27 179.7(10) . . . . ?
C24 C25 C30 C29 180.0(11) . . . . ?
C24 C31 C32 C33 -179.6(9) . . . . ?
C24 C31 C36 C35 -178.9(9) . . . . ?
C25 C26 C27 C28 1.6(13) . . . . ?
C25 C30 C29 C28 -1.0(15) . . . . ?
C26 C27 C28 C29 -2.7(16) . . . . ?
C27 C28 C29 C30 2.4(15) . . . . ?
C31 C32 C33 C34 -2.2(11) . . . . ?
C31 C36 C35 C34 -1.3(12) . . . . ?
C32 C33 C34 C35 -1.1(13) . . . . ?
C33 C34 C35 C36 2.8(13) . . . . ?
C37 C38 C39 C40 -0.4(9) . . . . ?
C37 C38 C44 C45 152.8(8) . . . . ?
C37 C38 C44 C51 -80.0(8) . . . . ?
C37 C42 C41 C40 -1.4(9) . . . . ?
C37 C42 C57 C58 105.9(8) . . . . ?
C37 C42 C57 C64 -125.1(8) . . . . ?
C38 C39 C40 C41 2.2(11) . . . . ?
C38 C39 C40 C43 179.5(10) . . . . ?
C38 C44 C45 C46 -91.7(8) . . . . ?
C38 C44 C45 C50 86.4(8) . . . . ?
C38 C44 C51 C52 156.7(9) . . . . ?
C38 C44 C51 C56 -25.1(9) . . . . ?
C39 C40 C41 C42 -1.2(11) . . . . ?
C40 C41 C42 C57 178.9(9) . . . . ?
C41 C42 C57 C58 -74.4(9) . . . . ?
C41 C42 C57 C64 54.6(9) . . . . ?
C42 C57 C58 C59 -170.7(10) . . . . ?
C42 C57 C58 C63 13.5(10) . . . . ?
C42 C57 C64 C65 83.8(8) . . . . ?
C42 C57 C64 C69 -93.7(9) . . . . ?
C44 C45 C46 C47 -179.5(9) . . . . ?
C44 C45 C50 C49 180.0(9) . . . . ?
C44 C51 C52 C53 -179.4(11) . . . . ?
C44 C51 C56 C55 -178.2(11) . . . . ?
C45 C46 C47 C48 -2.2(12) . . . . ?
C45 C50 C49 C48 1.4(12) . . . . ?
C46 C47 C48 C49 1.6(14) . . . . ?
C47 C48 C49 C50 -1.3(15) . . . . ?
C51 C52 C53 C54 -3.1(15) . . . . ?
C51 C56 C55 C54 -1.9(14) . . . . ?
C52 C53 C54 C55 1(2) . . . . ?
C53 C54 C55 C56 1.2(19) . . . . ?
C57 C58 C59 C60 -178.9(15) . . . . ?
C57 C58 C63 C62 174.2(13) . . . . ?
C57 C64 C65 C66 179.6(9) . . . . ?
C57 C64 C69 C68 179.3(13) . . . . ?
C58 C59 C60 C61 1(2) . . . . ?
C58 C63 C62 C61 9.5(18) . . . . ?
C59 C60 C61 C62 7(3) . . . . ?
C60 C61 C62 C63 -12(2) . . . . ?
C64 C65 C66 C67 7.2(12) . . . . ?
C64 C69 C68 C67 -5.2(17) . . . . ?
C65 C66 C67 C68 -10.1(14) . . . . ?
C66 C67 C68 C69 9.3(18) . . . . ?

loop_
_smtbx_masks_void_nr
_smtbx_masks_void_average_x
_smtbx_masks_void_average_y
_smtbx_masks_void_average_z
_smtbx_masks_void_volume
_smtbx_masks_void_count_electrons
_smtbx_masks_void_content
1 0.186 0.000 0.352 514.5 128.4 '2 toluene,0.667 DCM'
2 0.206 0.348 0.693 59.2 6.3 ?
3 0.206 0.652 0.193 59.2 7.7 ?
4 0.686 0.500 0.890 514.5 128.4 '2 toluene,0.667 DCM'
5 0.706 0.152 0.193 59.2 7.7 ?
6 0.706 0.848 0.693 59.2 6.3 ?
